data_4333619
loop_
_publ_author_name
'Guibo Zhu'
'Yurii V. Geletii'
'Jie Song'
'Chongchao Zhao'
'Elliot N. Glass'
'John Bacsa'
'Craig L. Hill'

_publ_section_title
;
 Di- and Tri-Cobalt Silicotungstates: Synthesis, Characterization, and
 Stability Studies
;
_journal_name_full 'Inorganic Chemistry'
_journal_page_first 1018
_journal_page_last 1024
_journal_paper_doi 10.1021/ic302279m
_journal_volume 52
_journal_year 2013
_chemical_formula_moiety 'Co3 Na3 O66 Si2 W18 (H2O)7, K6, Na, (H2O)24'
_chemical_formula_sum 'Co3 H62 K6 Na4 O97 Si2 W18'
_chemical_formula_weight 5483.25
_chemical_name_systematic
; 
 ? 
;
_space_group_IT_number 11
_symmetry_cell_setting monoclinic
_symmetry_space_group_name_Hall '-P 2yb'
_symmetry_space_group_name_H-M 'P 1 21/m 1'
_atom_sites_solution_hydrogens none
_atom_sites_solution_primary direct
_atom_sites_solution_secondary difmap
_audit_creation_method SHELXL-97
_cell_angle_alpha 90.00
_cell_angle_beta 106.3640(10)
_cell_angle_gamma 90.00
_cell_formula_units_Z 2
_cell_length_a 13.3935(12)
_cell_length_b 16.1715(15)
_cell_length_c 20.3596(18)
_cell_measurement_reflns_used 5178
_cell_measurement_temperature 173(2)
_cell_measurement_theta_max 29.76
_cell_measurement_theta_min 2.44
_cell_volume 4231.1(7)
_computing_cell_refinement 'Bruker SMART'
_computing_data_collection 'Bruker SMART'
_computing_data_reduction 'Bruker SAINT'
_computing_molecular_graphics 'Bruker SHELXTL'
_computing_publication_material 'Bruker SHELXTL'
_computing_structure_refinement 'SHELXL-97 (Sheldrick, 1997)'
_computing_structure_solution 'SHELXS-97 (Sheldrick, 1990)'
_diffrn_ambient_temperature 173(2)
_diffrn_measured_fraction_theta_full 0.996
_diffrn_measured_fraction_theta_max 0.996
_diffrn_measurement_device_type 'CCD area detector'
_diffrn_measurement_method 'phi and omega scans'
_diffrn_radiation_monochromator graphite
_diffrn_radiation_source 'fine-focus sealed tube'
_diffrn_radiation_type MoK\a
_diffrn_radiation_wavelength 0.71073
_diffrn_reflns_av_R_equivalents 0.1308
_diffrn_reflns_av_sigmaI/netI 0.0947
_diffrn_reflns_limit_h_max 19
_diffrn_reflns_limit_h_min -19
_diffrn_reflns_limit_k_max 22
_diffrn_reflns_limit_k_min -23
_diffrn_reflns_limit_l_max 29
_diffrn_reflns_limit_l_min -29
_diffrn_reflns_number 82692
_diffrn_reflns_theta_full 30.51
_diffrn_reflns_theta_max 30.51
_diffrn_reflns_theta_min 2.02
_exptl_absorpt_coefficient_mu 25.390
_exptl_absorpt_correction_T_max 0.7464
_exptl_absorpt_correction_T_min 0.4292
_exptl_absorpt_correction_type multi-scan
_exptl_absorpt_process_details sadabs
_exptl_crystal_colour pink
_exptl_crystal_density_diffrn 4.164
_exptl_crystal_description needle
_exptl_crystal_F_000 4635
_exptl_crystal_size_max 0.10
_exptl_crystal_size_mid 0.02
_exptl_crystal_size_min 0.02
_refine_diff_density_max 4.860
_refine_diff_density_min -3.256
_refine_diff_density_rms 0.598
_refine_ls_extinction_method none
_refine_ls_goodness_of_fit_ref 1.016
_refine_ls_hydrogen_treatment undef
_refine_ls_matrix_type full
_refine_ls_number_parameters 562
_refine_ls_number_reflns 13265
_refine_ls_number_restraints 0
_refine_ls_restrained_S_all 1.016
_refine_ls_R_factor_all 0.0952
_refine_ls_R_factor_gt 0.0487
_refine_ls_shift/su_max 0.002
_refine_ls_shift/su_mean 0.000
_refine_ls_structure_factor_coef Fsqd
_refine_ls_weighting_details 'calc w=1/[\s^2^(Fo^2^)+(0.0462P)^2^+40.9220P] where P=(Fo^2^+2Fc^2^)/3'
_refine_ls_weighting_scheme calc
_refine_ls_wR_factor_gt 0.1025
_refine_ls_wR_factor_ref 0.1212
_reflns_number_gt 8727
_reflns_number_total 13265
_reflns_threshold_expression >2sigma(I)
_cod_data_source_file ic302279m_si_002_2.cif
_cod_data_source_block Co3NaSi2W18
_cod_database_code 4333619

loop_
_symmetry_equiv_pos_as_xyz
'x, y, z'
'-x, y+1/2, -z'
'-x, -y, -z'
'x, -y-1/2, z'

loop_
_atom_site_label
_atom_site_type_symbol
_atom_site_fract_x
_atom_site_fract_y
_atom_site_fract_z
_atom_site_U_iso_or_equiv
_atom_site_adp_type
_atom_site_occupancy
_atom_site_symmetry_multiplicity
_atom_site_calc_flag
_atom_site_refinement_flags
Co1 Co 0.7552(2) 0.2500 0.75970(14) 0.0140(5) Uani 1 2 d S
Co2 Co 0.55190(14) 0.55303(11) 0.68400(9) 0.0128(4) Uani 1 1 d .
K1 K 0.5000 0.5000 0.0000 0.0333(13) Uani 1 2 d S
K2 K 0.7718(2) 0.48482(19) 0.42637(16) 0.0176(6) Uani 1 1 d .
K3 K 1.2196(7) 0.2500 0.5833(5) 0.022(2) Uani 0.50 2 d SP
K4 K 0.0874(16) 0.3962(11) 0.0711(9) 0.051(5) Uani 0.25 1 d P
K5 K 0.7989(6) 0.5902(5) 0.0343(4) 0.0307(16) Uani 0.50 1 d P
K6 K 1.2720(7) 0.3563(7) 0.5256(6) 0.060(3) Uani 0.50 1 d P
Na1 Na 0.6270(7) 0.7500 0.8213(5) 0.0244(19) Uiso 1 2 d S
Na2 Na 1.1781(5) 0.5213(4) 0.7950(3) 0.0307(15) Uani 1 1 d .
Na3 Na 0.5371(6) 0.2500 0.6228(5) 0.028(2) Uani 1 2 d S
O1 O 1.0558(7) 0.4204(6) 0.5447(5) 0.019(2) Uani 1 1 d .
O2 O 1.0326(10) 0.2500 0.5589(7) 0.017(3) Uani 1 2 d S
O3 O 0.8921(6) 0.3336(6) 0.4610(5) 0.0129(19) Uani 1 1 d .
O4 O 0.9971(7) 0.3467(5) 0.6560(5) 0.0114(19) Uani 1 1 d .
O5 O 0.8418(9) 0.2500 0.5545(6) 0.011(3) Uani 1 2 d S
O6 O 0.8547(6) 0.4262(6) 0.5617(5) 0.0114(19) Uani 1 1 d .
O7 O 0.7534(10) 0.2500 0.3473(7) 0.016(3) Uani 1 2 d S
O8 O 0.6856(7) 0.3327(6) 0.4464(5) 0.0133(19) Uani 1 1 d .
O9 O 0.7844(7) 0.5695(6) 0.6073(5) 0.017(2) Uani 1 1 d .
O10 O 0.6912(6) 0.3329(5) 0.5874(5) 0.0108(19) Uani 1 1 d .
O11 O 0.6491(7) 0.4651(6) 0.5176(5) 0.015(2) Uani 1 1 d .
O12 O 0.6508(7) 0.4738(5) 0.6549(5) 0.0129(19) Uani 1 1 d .
O13 O 0.4863(7) 0.3963(6) 0.4130(5) 0.016(2) Uani 1 1 d .
O14 O 0.5431(9) 0.2500 0.4846(7) 0.013(3) Uani 1 2 d S
O15 O 0.4842(7) 0.3791(6) 0.5478(5) 0.016(2) Uani 1 1 d .
O16 O 0.6344(7) 0.3341(5) 0.7213(5) 0.0120(19) Uani 1 1 d .
O17 O 0.8342(9) 0.2500 0.6825(6) 0.007(2) Uiso 1 2 d S
O18 O 0.8702(7) 0.3382(6) 0.8015(4) 0.0098(18) Uani 1 1 d .
O19 O 0.6710(8) 0.6387(6) 0.7246(5) 0.020(2) Uani 1 1 d .
O20 O 0.4450(9) 0.6362(7) 0.7083(6) 0.031(3) Uani 1 1 d .
O21 O 0.4299(7) 0.4678(6) 0.6460(5) 0.018(2) Uani 1 1 d .
O22 O 0.5902(7) 0.4889(6) 0.7758(5) 0.017(2) Uani 1 1 d .
O23 O 1.0177(10) 0.2500 0.7658(8) 0.018(3) Uani 1 2 d S
O24 O 1.0440(7) 0.4195(6) 0.7840(5) 0.018(2) Uani 1 1 d .
O25 O 0.7485(9) 0.2500 0.8629(6) 0.010(3) Uani 1 2 d S
O26 O 0.9488(10) 0.2500 0.9152(7) 0.015(3) Uani 1 2 d S
O27 O 0.9806(7) 0.4192(6) 0.9197(5) 0.017(2) Uani 1 1 d .
O28 O 0.8440(7) 0.3467(6) 0.9815(5) 0.0123(19) Uani 1 1 d .
O29 O 0.7604(6) 0.4271(6) 0.8661(4) 0.0105(18) Uani 1 1 d .
O30 O 0.5724(7) 0.3348(5) 0.8444(5) 0.0115(19) Uani 1 1 d .
O31 O 0.6579(8) 0.5725(7) 0.8959(5) 0.023(2) Uani 1 1 d .
O32 O 0.6695(7) 0.4259(6) 0.9647(5) 0.016(2) Uani 1 1 d .
O33 O 0.4867(7) 0.4663(6) 0.8719(5) 0.016(2) Uani 1 1 d .
O34 O 0.3886(7) 0.3827(6) 0.7526(5) 0.015(2) Uiso 1 1 d .
O35 O 0.3787(9) 0.2500 0.8291(7) 0.012(3) Uani 1 2 d S
O36 O 0.2917(7) 0.4024(7) 0.8514(6) 0.023(2) Uani 1 1 d .
O37 O 0.6539(9) 0.2500 0.9601(6) 0.009(2) Uani 1 2 d S
O38 O 0.4598(7) 0.3325(6) 0.9441(5) 0.015(2) Uani 1 1 d .
O39 O 0.7939(10) 0.2500 1.0744(7) 0.018(3) Uani 1 2 d S
O40 O 0.7995(7) 0.4216(6) 1.0958(5) 0.017(2) Uani 1 1 d .
O41 O 0.6162(7) 0.3317(6) 1.0605(5) 0.016(2) Uani 1 1 d .
O42 O 0.4286(10) 0.2500 1.0583(7) 0.020(3) Uani 1 2 d S
O43 O 0.8492(7) 0.4269(5) 0.6879(5) 0.0113(18) Uiso 1 1 d .
O1W O 1.1957(8) 0.4552(6) 0.6926(5) 0.024(2) Uiso 1 1 d .
O2W O 1.3531(9) 0.5922(7) 0.8060(6) 0.034(3) Uiso 1 1 d .
O3W O 1.1988(13) 0.2500 0.6965(9) 0.036(4) Uiso 1 2 d S
O4W O 1.3986(12) 0.2500 0.6645(8) 0.024(3) Uiso 1 2 d S
O5W O 0.9972(13) 0.6073(10) 0.6195(8) 0.037(4) Uiso 0.75 1 d P
O6W O 1.0329(11) 0.6077(9) 0.7556(7) 0.051(4) Uiso 1 1 d .
O7W O 0.3155(12) 0.2500 0.3742(8) 0.030(4) Uiso 1 2 d S
O8W O 0.1486(10) 0.4396(8) 0.2094(6) 0.039(3) Uiso 1 1 d .
O9W O 0.749(2) 0.6850(18) -0.0563(15) 0.034(7) Uiso 0.40 1 d P
O10W O 0.136(3) 0.2500 0.3999(18) 0.039(9) Uiso 0.50 2 d SP
O11W O 0.843(3) 0.7500 0.879(2) 0.046(10) Uiso 0.50 2 d SP
O12W O 0.979(2) 0.2500 0.1716(17) 0.031(8) Uiso 0.50 2 d SP
O13W O 0.8517(15) 0.6907(12) 0.1025(10) 0.019(4) Uiso 0.50 1 d P
Si1 Si 0.7626(4) 0.2500 0.6034(2) 0.0073(9) Uani 1 2 d S
Si2 Si 0.6338(4) 0.2500 0.8759(3) 0.0080(10) Uani 1 2 d S
W1 W 0.95898(4) 0.35422(3) 0.55437(3) 0.01014(11) Uani 1 1 d .
W2 W 0.77230(5) 0.2500 0.43548(4) 0.00950(15) Uani 1 2 d S
W3 W 0.74524(4) 0.46801(3) 0.60776(3) 0.00995(11) Uani 1 1 d .
W4 W 0.56632(4) 0.36613(3) 0.49351(3) 0.00865(11) Uani 1 1 d .
W5 W 0.95268(4) 0.35384(3) 0.73541(3) 0.00998(11) Uani 1 1 d .
W6 W 0.87520(4) 0.35366(3) 0.89852(3) 0.01042(11) Uani 1 1 d .
W7 W 0.62820(4) 0.47216(3) 0.86451(3) 0.01149(11) Uani 1 1 d .
W8 W 0.40726(4) 0.36587(3) 0.84040(3) 0.01268(12) Uani 1 1 d .
W9 W 0.73713(4) 0.35486(3) 1.03256(3) 0.01192(11) Uani 1 1 d .
W10 W 0.51120(6) 0.2500 1.00589(4) 0.01287(16) Uani 1 2 d S

loop_
_atom_site_aniso_label
_atom_site_aniso_U_11
_atom_site_aniso_U_22
_atom_site_aniso_U_33
_atom_site_aniso_U_23
_atom_site_aniso_U_13
_atom_site_aniso_U_12
Co1 0.0107(12) 0.0184(14) 0.0133(13) 0.000 0.0042(10) 0.000
Co2 0.0134(9) 0.0147(9) 0.0108(9) 0.0029(7) 0.0040(7) 0.0048(7)
K1 0.035(3) 0.053(4) 0.015(2) -0.005(2) 0.013(2) 0.015(3)
K2 0.0136(14) 0.0192(16) 0.0203(16) -0.0010(12) 0.0053(12) -0.0018(11)
K3 0.011(4) 0.031(5) 0.027(5) 0.000 0.010(4) 0.000
K4 0.069(13) 0.043(10) 0.026(9) -0.008(8) -0.009(9) -0.011(9)
K5 0.025(4) 0.039(4) 0.031(4) 0.001(3) 0.012(3) -0.004(3)
K6 0.034(5) 0.069(7) 0.074(8) 0.010(6) 0.008(5) -0.004(5)
Na2 0.026(3) 0.038(4) 0.029(4) -0.010(3) 0.009(3) -0.006(3)
Na3 0.015(4) 0.039(5) 0.033(5) 0.000 0.014(4) 0.000
O1 0.011(5) 0.032(6) 0.013(5) 0.006(4) 0.000(4) 0.002(4)
O2 0.012(7) 0.028(8) 0.014(7) 0.000 0.007(6) 0.000
O3 0.002(4) 0.018(5) 0.015(5) 0.001(4) -0.002(4) -0.002(3)
O4 0.013(4) 0.011(5) 0.014(5) -0.001(4) 0.010(4) -0.005(3)
O5 0.010(6) 0.017(7) 0.008(6) 0.000 0.007(5) 0.000
O6 0.005(4) 0.019(5) 0.013(5) 0.005(4) 0.006(4) 0.005(3)
O7 0.007(6) 0.028(8) 0.013(7) 0.000 0.002(5) 0.000
O8 0.007(4) 0.016(5) 0.015(5) -0.003(4) 0.000(4) -0.002(3)
O9 0.015(5) 0.018(5) 0.017(5) 0.000(4) 0.003(4) 0.004(4)
O10 0.003(4) 0.012(5) 0.016(5) 0.004(4) 0.002(4) 0.002(3)
O11 0.013(5) 0.012(5) 0.017(5) -0.003(4) 0.002(4) 0.000(4)
O12 0.014(5) 0.014(5) 0.009(4) -0.001(4) -0.001(4) 0.010(4)
O13 0.016(5) 0.014(5) 0.016(5) 0.002(4) 0.002(4) 0.004(4)
O14 0.005(6) 0.021(7) 0.013(7) 0.000 0.003(5) 0.000
O15 0.005(4) 0.026(5) 0.018(5) -0.008(4) 0.002(4) 0.004(4)
O16 0.017(5) 0.011(5) 0.009(4) -0.007(4) 0.006(4) -0.001(4)
O18 0.008(4) 0.016(5) 0.005(4) 0.003(3) 0.001(3) 0.001(3)
O19 0.020(5) 0.017(5) 0.020(5) 0.002(4) 0.002(4) -0.002(4)
O20 0.038(7) 0.034(7) 0.026(6) -0.001(5) 0.016(5) 0.018(5)
O21 0.006(4) 0.029(6) 0.018(5) 0.007(4) 0.003(4) 0.003(4)
O22 0.021(5) 0.008(5) 0.024(6) -0.003(4) 0.007(4) 0.002(4)
O23 0.005(6) 0.008(7) 0.041(9) 0.000 0.010(6) 0.000
O24 0.015(5) 0.023(5) 0.017(5) 0.008(4) 0.008(4) 0.000(4)
O25 0.004(6) 0.015(7) 0.009(6) 0.000 -0.004(5) 0.000
O26 0.013(7) 0.019(7) 0.014(7) 0.000 0.002(6) 0.000
O27 0.012(5) 0.017(5) 0.021(5) 0.001(4) 0.006(4) -0.005(4)
O28 0.010(4) 0.017(5) 0.009(4) 0.000(4) 0.003(4) 0.001(4)
O29 0.004(4) 0.019(5) 0.011(5) 0.001(4) 0.004(4) -0.002(3)
O30 0.007(4) 0.012(5) 0.012(5) 0.000(4) -0.004(4) 0.000(3)
O31 0.020(5) 0.028(6) 0.021(6) 0.006(5) 0.007(5) 0.005(4)
O32 0.013(5) 0.016(5) 0.020(5) 0.005(4) 0.006(4) 0.001(4)
O33 0.014(5) 0.014(5) 0.022(5) -0.002(4) 0.008(4) 0.005(4)
O35 0.010(6) 0.005(6) 0.018(7) 0.000 0.001(5) 0.000
O36 0.011(5) 0.028(6) 0.032(6) 0.003(5) 0.009(5) 0.002(4)
O37 0.010(6) 0.013(6) 0.003(6) 0.000 0.001(5) 0.000
O38 0.005(4) 0.023(5) 0.015(5) -0.001(4) 0.001(4) -0.003(4)
O39 0.010(7) 0.033(9) 0.013(7) 0.000 0.005(6) 0.000
O40 0.016(5) 0.017(5) 0.023(6) 0.005(4) 0.013(4) 0.001(4)
O41 0.016(5) 0.025(5) 0.008(5) 0.000(4) 0.005(4) 0.003(4)
O42 0.011(7) 0.028(8) 0.023(8) 0.000 0.008(6) 0.000
Si1 0.004(2) 0.011(2) 0.005(2) 0.000 -0.0016(18) 0.000
Si2 0.004(2) 0.014(3) 0.006(2) 0.000 0.0012(19) 0.000
W1 0.0050(2) 0.0143(3) 0.0119(3) -0.0002(2) 0.00362(19) -0.00095(18)
W2 0.0056(3) 0.0129(4) 0.0106(4) 0.000 0.0033(3) 0.000
W3 0.0075(2) 0.0109(3) 0.0118(3) 0.00000(19) 0.0032(2) -0.00037(18)
W4 0.0055(2) 0.0109(2) 0.0097(2) 0.00067(19) 0.00257(19) 0.00056(17)
W5 0.0067(2) 0.0133(3) 0.0102(2) -0.0004(2) 0.00276(19) -0.00126(18)
W6 0.0069(2) 0.0140(3) 0.0106(2) -0.0009(2) 0.00285(19) -0.00084(19)
W7 0.0102(2) 0.0141(3) 0.0106(3) 0.0003(2) 0.0036(2) 0.00229(19)
W8 0.0085(2) 0.0157(3) 0.0137(3) 0.0000(2) 0.0029(2) 0.00211(19)
W9 0.0112(2) 0.0156(3) 0.0090(2) -0.0009(2) 0.0030(2) 0.0003(2)
W10 0.0105(3) 0.0177(4) 0.0119(4) 0.000 0.0056(3) 0.000

loop_
_atom_type_symbol
_atom_type_description
_atom_type_scat_dispersion_real
_atom_type_scat_dispersion_imag
_atom_type_scat_source
O O 0.0106 0.0060 'International Tables Vol C Tables 4.2.6.8 and 6.1.1.4'
Si Si 0.0817 0.0704 'International Tables Vol C Tables 4.2.6.8 and 6.1.1.4'
K K 0.2009 0.2494 'International Tables Vol C Tables 4.2.6.8 and 6.1.1.4'
Co Co 0.3494 0.9721 'International Tables Vol C Tables 4.2.6.8 and 6.1.1.4'
W W -0.8490 6.8722 'International Tables Vol C Tables 4.2.6.8 and 6.1.1.4'
Na Na 0.0362 0.0249 'International Tables Vol C Tables 4.2.6.8 and 6.1.1.4'

loop_
_geom_angle_atom_site_label_1
_geom_angle_atom_site_label_2
_geom_angle_atom_site_label_3
_geom_angle
_geom_angle_site_symmetry_1
_geom_angle_site_symmetry_3
O16 Co1 O16 81.2(5) 4_565 .
O16 Co1 O18 176.3(4) 4_565 .
O16 Co1 O18 96.4(3) . .
O16 Co1 O18 96.4(3) 4_565 4_565
O16 Co1 O18 176.3(4) . 4_565
O18 Co1 O18 85.8(5) . 4_565
O16 Co1 O17 102.6(4) 4_565 .
O16 Co1 O17 102.6(4) . .
O18 Co1 O17 80.7(3) . .
O18 Co1 O17 80.7(3) 4_565 .
O16 Co1 O25 97.2(4) 4_565 .
O16 Co1 O25 97.2(3) . .
O18 Co1 O25 80.2(3) . .
O18 Co1 O25 80.2(3) 4_565 .
O17 Co1 O25 153.8(5) . .
O16 Co1 Na3 45.7(2) 4_565 .
O16 Co1 Na3 45.7(2) . .
O18 Co1 Na3 133.8(2) . .
O18 Co1 Na3 133.8(2) 4_565 .
O17 Co1 Na3 83.5(4) . .
O25 Co1 Na3 122.7(4) . .
O12 Co2 O13 88.8(4) . 3_666
O12 Co2 O22 86.1(4) . .
O13 Co2 O22 173.3(4) 3_666 .
O12 Co2 O19 92.6(4) . .
O13 Co2 O19 94.0(4) 3_666 .
O22 Co2 O19 90.4(4) . .
O12 Co2 O21 89.0(4) . .
O13 Co2 O21 87.2(4) 3_666 .
O22 Co2 O21 88.5(4) . .
O19 Co2 O21 178.0(4) . .
O12 Co2 O20 176.8(4) . .
O13 Co2 O20 88.2(4) 3_666 .
O22 Co2 O20 96.8(4) . .
O19 Co2 O20 88.7(4) . .
O21 Co2 O20 89.8(4) . .
O33 K1 O33 180.0 3_666 1_554
O33 K1 O32 59.6(3) 3_666 3_666
O33 K1 O32 120.4(3) 1_554 3_666
O33 K1 O32 120.4(3) 3_666 1_554
O33 K1 O32 59.6(3) 1_554 1_554
O32 K1 O32 180.0(4) 3_666 1_554
O33 K1 O38 122.2(3) 3_666 1_554
O33 K1 O38 57.8(3) 1_554 1_554
O32 K1 O38 114.6(3) 3_666 1_554
O32 K1 O38 65.4(3) 1_554 1_554
O33 K1 O38 57.8(3) 3_666 3_666
O33 K1 O38 122.2(3) 1_554 3_666
O32 K1 O38 65.4(3) 3_666 3_666
O32 K1 O38 114.6(3) 1_554 3_666
O38 K1 O38 180.0(4) 1_554 3_666
O33 K1 O41 95.5(3) 3_666 3_666
O33 K1 O41 84.5(3) 1_554 3_666
O32 K1 O41 53.2(2) 3_666 3_666
O32 K1 O41 126.8(2) 1_554 3_666
O38 K1 O41 128.3(2) 1_554 3_666
O38 K1 O41 51.7(2) 3_666 3_666
O33 K1 O41 84.5(3) 3_666 1_554
O33 K1 O41 95.5(3) 1_554 1_554
O32 K1 O41 126.8(2) 3_666 1_554
O32 K1 O41 53.2(2) 1_554 1_554
O38 K1 O41 51.7(2) 1_554 1_554
O38 K1 O41 128.3(2) 3_666 1_554
O41 K1 O41 180.000(1) 3_666 1_554
O33 K1 W7 30.7(2) 3_666 3_666
O33 K1 W7 149.3(2) 1_554 3_666
O32 K1 W7 34.71(19) 3_666 3_666
O32 K1 W7 145.29(19) 1_554 3_666
O38 K1 W7 109.41(18) 1_554 3_666
O38 K1 W7 70.59(18) 3_666 3_666
O41 K1 W7 84.55(16) 3_666 3_666
O41 K1 W7 95.45(16) 1_554 3_666
O33 K1 W7 149.3(2) 3_666 1_554
O33 K1 W7 30.7(2) 1_554 1_554
O32 K1 W7 145.29(19) 3_666 1_554
O32 K1 W7 34.71(19) 1_554 1_554
O38 K1 W7 70.59(18) 1_554 1_554
O38 K1 W7 109.41(18) 3_666 1_554
O41 K1 W7 95.45(16) 3_666 1_554
O41 K1 W7 84.55(16) 1_554 1_554
W7 K1 W7 180.0 3_666 1_554
O33 K1 W8 28.2(2) 3_666 3_666
O33 K1 W8 151.8(2) 1_554 3_666
O32 K1 W8 68.6(2) 3_666 3_666
O32 K1 W8 111.4(2) 1_554 3_666
O38 K1 W8 146.90(19) 1_554 3_666
O38 K1 W8 33.10(19) 3_666 3_666
O41 K1 W8 81.40(17) 3_666 3_666
O41 K1 W8 98.60(17) 1_554 3_666
W7 K1 W8 52.968(13) 3_666 3_666
W7 K1 W8 127.032(13) 1_554 3_666
O33 K1 W8 151.8(2) 3_666 1_554
O33 K1 W8 28.2(2) 1_554 1_554
O32 K1 W8 111.4(2) 3_666 1_554
O32 K1 W8 68.6(2) 1_554 1_554
O38 K1 W8 33.10(19) 1_554 1_554
O38 K1 W8 146.90(19) 3_666 1_554
O41 K1 W8 98.60(17) 3_666 1_554
O41 K1 W8 81.40(17) 1_554 1_554
W7 K1 W8 127.032(13) 3_666 1_554
W7 K1 W8 52.968(12) 1_554 1_554
W8 K1 W8 180.000(14) 3_666 1_554
O1 K2 O1W 69.8(3) 3_766 3_766
O1 K2 O21 126.9(3) 3_766 3_666
O1W K2 O21 79.0(3) 3_766 3_666
O1 K2 O8 146.4(3) 3_766 .
O1W K2 O8 127.7(3) 3_766 .
O21 K2 O8 86.6(3) 3_666 .
O1 K2 O11 122.8(3) 3_766 .
O1W K2 O11 152.1(3) 3_766 .
O21 K2 O11 73.9(3) 3_666 .
O8 K2 O11 57.6(3) . .
O1 K2 O6 84.3(3) 3_766 .
O1W K2 O6 149.2(3) 3_766 .
O21 K2 O6 131.4(3) 3_666 .
O8 K2 O6 68.2(3) . .
O11 K2 O6 57.5(3) . .
O1 K2 K6 70.2(3) 3_766 3_766
O1W K2 K6 94.8(3) 3_766 3_766
O21 K2 K6 71.0(3) 3_666 3_766
O8 K2 K6 127.3(3) . 3_766
O11 K2 K6 70.4(3) . 3_766
O6 K2 K6 91.7(3) . 3_766
O1 K2 O3 92.5(3) 3_766 .
O1W K2 O3 107.2(3) 3_766 .
O21 K2 O3 138.3(3) 3_666 .
O8 K2 O3 56.5(3) . .
O11 K2 O3 97.5(3) . .
O6 K2 O3 56.1(3) . .
K6 K2 O3 145.5(3) 3_766 .
O1 K2 W1 78.7(2) 3_766 .
O1W K2 W1 125.0(2) 3_766 .
O21 K2 W1 152.2(2) 3_666 .
O8 K2 W1 67.86(19) . .
O11 K2 W1 82.9(2) . .
O6 K2 W1 29.04(17) . .
K6 K2 W1 115.6(2) 3_766 .
O3 K2 W1 30.01(19) . .
O1 K2 W2 124.6(2) 3_766 .
O1W K2 W2 113.3(2) 3_766 .
O21 K2 W2 106.7(2) 3_666 .
O8 K2 W2 27.01(19) . .
O11 K2 W2 81.3(2) . .
O6 K2 W2 67.8(2) . .
K6 K2 W2 151.1(2) 3_766 .
O3 K2 W2 32.21(17) . .
W1 K2 W2 53.67(5) . .
O1 K2 W3 97.9(2) 3_766 .
O1W K2 W3 163.0(2) 3_766 .
O21 K2 W3 100.9(2) 3_666 .
O8 K2 W3 69.0(2) . .
O11 K2 W3 29.02(19) . .
O6 K2 W3 31.98(17) . .
K6 K2 W3 69.5(2) 3_766 .
O3 K2 W3 84.4(2) . .
W1 K2 W3 60.68(5) . .
W2 K2 W3 83.17(6) . .
O1 K2 W4 148.0(2) 3_766 .
O1W K2 W4 141.5(2) 3_766 .
O21 K2 W4 69.4(2) 3_666 .
O8 K2 W4 32.41(19) . .
O11 K2 W4 27.85(19) . .
O6 K2 W4 67.42(18) . .
K6 K2 W4 95.1(2) 3_766 .
O3 K2 W4 84.19(19) . .
W1 K2 W4 83.00(6) . .
W2 K2 W4 58.91(5) . .
W3 K2 W4 50.17(4) . .
K6 K3 K6 96.7(7) 4_565 .
K6 K3 O3W 128.7(4) 4_565 .
K6 K3 O3W 128.7(4) . .
K6 K3 O2 110.1(4) 4_565 .
K6 K3 O2 110.1(4) . .
O3W K3 O2 78.7(6) . .
K6 K3 O4W 88.0(4) 4_565 .
K6 K3 O4W 88.0(4) . .
O3W K3 O4W 73.4(6) . .
O2 K3 O4W 152.0(6) . .
K6 K3 W1 89.3(3) 4_565 4_565
K6 K3 W1 131.0(4) . 4_565
O3W K3 W1 78.3(4) . 4_565
O2 K3 W1 26.61(6) . 4_565
O4W K3 W1 140.9(4) . 4_565
K6 K3 W1 131.0(4) 4_565 .
K6 K3 W1 89.3(3) . .
O3W K3 W1 78.3(4) . .
O2 K3 W1 26.61(6) . .
O4W K3 W1 140.9(4) . .
W1 K3 W1 53.11(12) 4_565 .
K6 K3 Na3 69.6(3) 4_565 1_655
K6 K3 Na3 69.6(3) . 1_655
O3W K3 Na3 101.9(5) . 1_655
O2 K3 Na3 179.4(5) . 1_655
O4W K3 Na3 28.5(4) . 1_655
W1 K3 Na3 153.42(6) 4_565 1_655
W1 K3 Na3 153.42(6) . 1_655
K6 K3 K2 135.0(4) 4_565 3_766
K6 K3 K2 38.2(3) . 3_766
O3W K3 K2 93.20(14) . 3_766
O2 K3 K2 91.73(12) . 3_766
O4W K3 K2 89.84(13) . 3_766
W1 K3 K2 118.34(17) 4_565 3_766
W1 K3 K2 65.30(7) . 3_766
Na3 K3 K2 88.24(12) 1_655 3_766
K6 K3 K2 38.2(3) 4_565 2_746
K6 K3 K2 135.0(4) . 2_746
O3W K3 K2 93.20(14) . 2_746
O2 K3 K2 91.73(12) . 2_746
O4W K3 K2 89.84(13) . 2_746
W1 K3 K2 65.30(7) 4_565 2_746
W1 K3 K2 118.34(17) . 2_746
Na3 K3 K2 88.24(12) 1_655 2_746
K2 K3 K2 173.2(3) 3_766 2_746
O11W K4 O9W 52.1(11) 3_666 3_665
O11W K4 O8W 82.1(10) 3_666 .
O9W K4 O8W 102.8(9) 3_665 .
O11W K4 K5 98.5(11) 3_666 3_665
O9W K4 K5 49.0(8) 3_665 3_665
O8W K4 K5 130.2(8) . 3_665
O11W K4 O27 121.2(10) 3_666 1_454
O9W K4 O27 96.6(9) 3_665 1_454
O8W K4 O27 156.1(8) . 1_454
K5 K4 O27 56.5(4) 3_665 1_454
O11W K4 O27 154.8(11) 3_666 3_666
O9W K4 O27 137.8(10) 3_665 3_666
O8W K4 O27 73.1(5) . 3_666
K5 K4 O27 100.9(6) 3_665 3_666
O27 K4 O27 83.2(5) 1_454 3_666
O11W K4 O31 80.0(10) 3_666 3_666
O9W K4 O31 42.4(7) 3_665 3_666
O8W K4 O31 76.4(5) . 3_666
K5 K4 O31 55.1(4) 3_665 3_666
O27 K4 O31 110.5(7) 1_454 3_666
O27 K4 O31 98.1(5) 3_666 3_666
O11W K4 O28 100.5(9) 3_666 1_454
O9W K4 O28 122.1(9) 3_665 1_454
O8W K4 O28 124.9(8) . 1_454
K5 K4 O28 104.0(5) 3_665 1_454
O27 K4 O28 50.9(3) 1_454 1_454
O27 K4 O28 90.3(6) 3_666 1_454
O31 K4 O28 158.6(7) 3_666 1_454
O11W K4 W6 106.3(9) 3_666 1_454
O9W K4 W6 103.1(8) 3_665 1_454
O8W K4 W6 152.1(8) . 1_454
K5 K4 W6 75.8(4) 3_665 1_454
O27 K4 W6 24.9(2) 1_454 1_454
O27 K4 W6 94.1(5) 3_666 1_454
O31 K4 W6 130.8(6) 3_666 1_454
O28 K4 W6 28.3(2) 1_454 1_454
O11W K4 W6 144.0(9) 3_666 3_666
O9W K4 W6 115.8(9) 3_665 3_666
O8W K4 W6 67.1(4) . 3_666
K5 K4 W6 88.3(5) 3_665 3_666
O27 K4 W6 92.0(5) 1_454 3_666
O27 K4 W6 22.9(2) 3_666 3_666
O31 K4 W6 75.2(4) 3_666 3_666
O28 K4 W6 112.1(5) 1_454 3_666
W6 K4 W6 109.6(4) 1_454 3_666
O11W K4 Na1 35.1(8) 3_666 3_666
O9W K4 Na1 34.6(7) 3_665 3_666
O8W K4 Na1 70.9(5) . 3_666
K5 K4 Na1 81.5(5) 3_665 3_666
O27 K4 Na1 130.6(6) 1_454 3_666
O27 K4 Na1 133.6(5) 3_666 3_666
O31 K4 Na1 45.5(3) 3_666 3_666
O28 K4 Na1 134.5(5) 1_454 3_666
W6 K4 Na1 130.4(5) 1_454 3_666
W6 K4 Na1 113.2(4) 3_666 3_666
O11W K4 K4 162.9(11) 3_666 3_565
O9W K4 K4 125.4(11) 3_665 3_565
O8W K4 K4 113.7(7) . 3_565
K5 K4 K4 76.4(5) 3_665 3_565
O27 K4 K4 42.5(3) 1_454 3_565
O27 K4 K4 40.7(4) 3_666 3_565
O31 K4 K4 109.0(7) 3_666 3_565
O28 K4 K4 65.7(5) 1_454 3_565
W6 K4 K4 56.8(3) 1_454 3_565
W6 K4 K4 52.9(3) 3_666 3_565
Na1 K4 K4 153.8(8) 3_666 3_565
O13W K5 O9W 89.0(9) . .
O13W K5 O27 72.7(6) . 3_766
O9W K5 O27 109.7(8) . 3_766
O13W K5 O36 65.4(6) . 3_666
O9W K5 O36 120.6(8) . 3_666
O27 K5 O36 111.6(4) 3_766 3_666
O13W K5 O31 135.1(7) . 1_554
O9W K5 O31 48.9(8) . 1_554
O27 K5 O31 129.8(4) 3_766 1_554
O36 K5 O31 118.1(4) 3_666 1_554
O13W K5 K4 105.8(7) . 3_665
O9W K5 K4 58.4(8) . 3_665
O27 K5 K4 62.9(4) 3_766 3_665
O36 K5 K4 171.1(5) 3_666 3_665
O31 K5 K4 68.6(4) 1_554 3_665
O13W K5 O40 117.5(6) . 1_554
O9W K5 O40 152.6(8) . 1_554
O27 K5 O40 86.2(3) 3_766 1_554
O36 K5 O40 69.9(3) 3_666 1_554
O31 K5 O40 103.7(4) 1_554 1_554
K4 K5 O40 115.3(5) 3_665 1_554
O13W K5 O32 160.6(6) . 1_554
O9W K5 O32 100.9(8) . 1_554
O27 K5 O32 118.3(4) 3_766 1_554
O36 K5 O32 95.2(3) 3_666 1_554
O31 K5 O32 52.0(3) 1_554 1_554
K4 K5 O32 93.7(4) 3_665 1_554
O40 K5 O32 51.7(3) 1_554 1_554
O13W K5 Na2 80.9(6) . 3_766
O9W K5 Na2 161.4(8) . 3_766
O27 K5 Na2 82.3(3) 3_766 3_766
O36 K5 Na2 40.9(2) 3_666 3_766
O31 K5 Na2 133.5(3) 1_554 3_766
K4 K5 Na2 139.5(5) 3_665 3_766
O40 K5 Na2 37.6(2) 1_554 3_766
O32 K5 Na2 84.8(3) 1_554 3_766
O13W K5 W9 141.7(6) . 1_554
O9W K5 W9 128.2(8) . 1_554
O27 K5 W9 98.6(3) 3_766 1_554
O36 K5 W9 85.0(3) 3_666 1_554
O31 K5 W9 79.5(3) 1_554 1_554
K4 K5 W9 102.5(4) 3_665 1_554
O40 K5 W9 24.6(2) 1_554 1_554
O32 K5 W9 27.89(18) 1_554 1_554
Na2 K5 W9 60.85(15) 3_766 1_554
O13W K5 W7 157.4(6) . 1_554
O9W K5 W7 70.6(8) . 1_554
O27 K5 W7 122.8(3) 3_766 1_554
O36 K5 W7 116.1(3) 3_666 1_554
O31 K5 W7 22.6(2) 1_554 1_554
K4 K5 W7 72.5(4) 3_665 1_554
O40 K5 W7 82.1(3) 1_554 1_554
O32 K5 W7 31.02(18) 1_554 1_554
Na2 K5 W7 115.6(2) 3_766 1_554
W9 K5 W7 57.55(11) 1_554 1_554
O13W K5 K1 120.6(6) . .
O9W K5 K1 92.7(8) . .
O27 K5 K1 154.8(3) 3_766 .
O36 K5 K1 63.1(2) 3_666 .
O31 K5 K1 58.1(2) 1_554 .
K4 K5 K1 125.0(4) 3_665 .
O40 K5 K1 68.8(2) 1_554 .
O32 K5 K1 43.09(18) 1_554 .
Na2 K5 K1 79.30(16) 3_766 .
W9 K5 K1 57.31(10) 1_554 .
W7 K5 K1 53.23(9) 1_554 .
K3 K6 O15 117.5(5) . 1_655
K3 K6 O9 139.4(5) . 3_766
O15 K6 O9 94.8(4) 1_655 3_766
K3 K6 K2 112.0(5) . 3_766
O15 K6 K2 97.1(4) 1_655 3_766
O9 K6 K2 85.6(3) 3_766 3_766
K3 K6 O10W 79.6(6) . 1_655
O15 K6 O10W 121.9(8) 1_655 1_655
O9 K6 O10W 61.9(5) 3_766 1_655
K2 K6 O10W 129.1(6) 3_766 1_655
K3 K6 O1 76.3(4) . .
O15 K6 O1 149.1(5) 1_655 .
O9 K6 O1 88.5(4) 3_766 .
K2 K6 O1 52.4(3) 3_766 .
O10W K6 O1 86.6(7) 1_655 .
K3 K6 O11 164.3(6) . 3_766
O15 K6 O11 62.2(3) 1_655 3_766
O9 K6 O11 52.9(3) 3_766 3_766
K2 K6 O11 54.2(3) 3_766 3_766
O10W K6 O11 114.4(6) 1_655 3_766
O1 K6 O11 96.8(4) . 3_766
K3 K6 O21 104.7(5) . 1_655
O15 K6 O21 52.5(3) 1_655 1_655
O9 K6 O21 114.7(4) 3_766 1_655
K2 K6 O21 53.5(3) 3_766 1_655
O10W K6 O21 174.0(8) 1_655 1_655
O1 K6 O21 98.4(4) . 1_655
O11 K6 O21 61.9(3) 3_766 1_655
K3 K6 O4W 48.5(4) . .
O15 K6 O4W 71.2(4) 1_655 .
O9 K6 O4W 162.5(5) 3_766 .
K2 K6 O4W 106.0(4) 3_766 .
O10W K6 O4W 116.1(5) 1_655 .
O1 K6 O4W 108.9(4) . .
O11 K6 O4W 123.8(4) 3_766 .
O21 K6 O4W 65.4(3) 1_655 .
K3 K6 K6 41.6(3) . 4_565
O15 K6 K6 97.6(3) 1_655 4_565
O9 K6 K6 114.8(3) 3_766 4_565
K2 K6 K6 153.6(2) 3_766 4_565
O10W K6 K6 57.4(4) 1_655 4_565
O1 K6 K6 108.9(3) . 4_565
O11 K6 K6 151.7(3) 3_766 4_565
O21 K6 K6 123.2(2) 1_655 4_565
O4W K6 K6 59.0(2) . 4_565
K3 K6 W3 159.3(4) . 3_766
O15 K6 W3 82.7(3) 1_655 3_766
O9 K6 W3 23.9(2) 3_766 3_766
K2 K6 W3 66.8(2) 3_766 3_766
O10W K6 W3 85.7(5) 1_655 3_766
O1 K6 W3 88.3(3) . 3_766
O11 K6 W3 29.56(19) 3_766 3_766
O21 K6 W3 91.1(3) 1_655 3_766
O4W K6 W3 152.1(4) . 3_766
K6 K6 W3 136.90(17) 4_565 3_766
K3 K6 Na3 77.2(3) . 1_655
O15 K6 Na3 40.5(3) 1_655 1_655
O9 K6 Na3 128.2(4) 3_766 1_655
K2 K6 Na3 117.5(3) 3_766 1_655
O10W K6 Na3 113.4(5) 1_655 1_655
O1 K6 Na3 142.9(4) . 1_655
O11 K6 Na3 101.9(3) 3_766 1_655
O21 K6 Na3 64.2(2) 1_655 1_655
O4W K6 Na3 34.7(3) . 1_655
K6 K6 Na3 64.12(16) 4_565 1_655
W3 K6 Na3 122.5(3) 3_766 1_655
O42 Na1 O9W 55.8(7) 3_667 4_576
O42 Na1 O9W 55.8(7) 3_667 1_556
O9W Na1 O9W 44.6(12) 4_576 1_556
O42 Na1 O11W 97.8(9) 3_667 .
O9W Na1 O11W 49.3(9) 4_576 .
O9W Na1 O11W 49.3(9) 1_556 .
O42 Na1 O19 140.8(2) 3_667 .
O9W Na1 O19 132.7(7) 4_576 .
O9W Na1 O19 101.4(7) 1_556 .
O11W Na1 O19 84.1(7) . .
O42 Na1 O19 140.8(2) 3_667 4_575
O9W Na1 O19 101.4(7) 4_576 4_575
O9W Na1 O19 132.7(7) 1_556 4_575
O11W Na1 O19 84.1(7) . 4_575
O19 Na1 O19 78.4(5) . 4_575
O42 Na1 K4 88.4(4) 3_667 2_656
O9W Na1 K4 32.9(7) 4_576 2_656
O9W Na1 K4 63.8(7) 1_556 2_656
O11W Na1 K4 32.9(3) . 2_656
O19 Na1 K4 110.8(4) . 2_656
O19 Na1 K4 72.1(3) 4_575 2_656
O42 Na1 K4 88.4(4) 3_667 3_666
O9W Na1 K4 63.8(7) 4_576 3_666
O9W Na1 K4 32.9(7) 1_556 3_666
O11W Na1 K4 32.9(3) . 3_666
O19 Na1 K4 72.1(3) . 3_666
O19 Na1 K4 110.8(4) 4_575 3_666
K4 Na1 K4 63.3(5) 2_656 3_666
O6W Na2 O40 87.8(5) . 3_767
O6W Na2 O24 81.4(5) . .
O40 Na2 O24 104.5(4) 3_767 .
O6W Na2 O1W 104.0(5) . .
O40 Na2 O1W 167.2(5) 3_767 .
O24 Na2 O1W 82.4(4) . .
O6W Na2 O36 161.2(5) . 1_655
O40 Na2 O36 88.2(4) 3_767 1_655
O24 Na2 O36 81.9(4) . 1_655
O1W Na2 O36 82.1(4) . 1_655
O6W Na2 O2W 114.5(5) . .
O40 Na2 O2W 82.6(4) 3_767 .
O24 Na2 O2W 163.2(5) . .
O1W Na2 O2W 87.9(4) . .
O36 Na2 O2W 83.2(4) 1_655 .
O6W Na2 K5 115.8(4) . 3_766
O40 Na2 K5 51.2(3) 3_767 3_766
O24 Na2 K5 68.3(3) . 3_766
O1W Na2 K5 124.7(4) . 3_766
O36 Na2 K5 49.2(3) 1_655 3_766
O2W Na2 K5 107.0(4) . 3_766
O4W Na3 O16 89.8(5) 1_455 .
O4W Na3 O16 89.8(5) 1_455 4_565
O16 Na3 O16 66.8(5) . 4_565
O4W Na3 O15 96.1(4) 1_455 4_565
O16 Na3 O15 157.7(4) . 4_565
O16 Na3 O15 91.7(3) 4_565 4_565
O4W Na3 O15 96.1(4) 1_455 .
O16 Na3 O15 91.7(3) . .
O16 Na3 O15 157.7(4) 4_565 .
O15 Na3 O15 108.9(5) 4_565 .
O4W Na3 O10 150.2(2) 1_455 .
O16 Na3 O10 71.2(3) . .
O16 Na3 O10 102.7(4) 4_565 .
O15 Na3 O10 110.2(4) 4_565 .
O15 Na3 O10 62.9(3) . .
O4W Na3 O10 150.2(2) 1_455 4_565
O16 Na3 O10 102.7(4) . 4_565
O16 Na3 O10 71.2(3) 4_565 4_565
O15 Na3 O10 62.9(3) 4_565 4_565
O15 Na3 O10 110.2(4) . 4_565
O10 Na3 O10 59.0(4) . 4_565
O4W Na3 O14 129.2(6) 1_455 .
O16 Na3 O14 130.5(4) . .
O16 Na3 O14 130.5(4) 4_565 .
O15 Na3 O14 59.3(3) 4_565 .
O15 Na3 O14 59.3(3) . .
O10 Na3 O14 60.1(3) . .
O10 Na3 O14 60.1(3) 4_565 .
O4W Na3 Si1 165.7(6) 1_455 .
O16 Na3 Si1 78.3(3) . .
O16 Na3 Si1 78.3(3) 4_565 .
O15 Na3 Si1 92.2(3) 4_565 .
O15 Na3 Si1 92.2(3) . .
O10 Na3 Si1 31.0(2) . .
O10 Na3 Si1 31.0(2) 4_565 .
O14 Na3 Si1 65.1(3) . .
O4W Na3 W4 126.1(4) 1_455 4_565
O16 Na3 W4 142.7(4) . 4_565
O16 Na3 W4 100.2(2) 4_565 4_565
O15 Na3 W4 31.6(2) 4_565 4_565
O15 Na3 W4 93.6(3) . 4_565
O10 Na3 W4 78.6(3) . 4_565
O10 Na3 W4 41.4(2) 4_565 4_565
O14 Na3 W4 34.65(10) . 4_565
Si1 Na3 W4 64.70(16) . 4_565
O4W Na3 W4 126.1(4) 1_455 .
O16 Na3 W4 100.2(2) . .
O16 Na3 W4 142.7(4) 4_565 .
O15 Na3 W4 93.6(3) 4_565 .
O15 Na3 W4 31.6(2) . .
O10 Na3 W4 41.4(2) . .
O10 Na3 W4 78.6(3) 4_565 .
O14 Na3 W4 34.65(10) . .
Si1 Na3 W4 64.70(16) . .
W4 Na3 W4 68.30(17) 4_565 .
O4W Na3 Co1 107.4(5) 1_455 .
O16 Na3 Co1 37.3(2) . .
O16 Na3 Co1 37.3(2) 4_565 .
O15 Na3 Co1 120.9(3) 4_565 .
O15 Na3 Co1 120.9(3) . .
O10 Na3 Co1 71.2(3) . .
O10 Na3 Co1 71.2(3) 4_565 .
O14 Na3 Co1 123.4(4) . .
Si1 Na3 Co1 58.29(18) . .
W4 Na3 Co1 112.2(2) 4_565 .
W4 Na3 Co1 112.2(2) . .
W1 O1 K2 161.4(5) . 3_766
W1 O1 K6 123.0(5) . .
K2 O1 K6 57.4(3) 3_766 .
W1 O2 W1 120.4(7) 4_565 .
W1 O2 K3 119.6(3) 4_565 .
W1 O2 K3 119.6(3) . .
W1 O3 W2 119.1(5) . .
W1 O3 K2 99.8(4) . .
W2 O3 K2 98.8(3) . .
W5 O4 W1 147.2(5) . .
Si1 O5 W1 123.8(4) . .
Si1 O5 W1 123.8(4) . 4_565
W1 O5 W1 94.1(4) . 4_565
Si1 O5 W2 119.3(7) . .
W1 O5 W2 94.1(4) . .
W1 O5 W2 94.1(4) 4_565 .
W1 O6 W3 152.7(5) . .
W1 O6 K2 103.3(4) . .
W3 O6 K2 101.5(3) . .
W2 O8 W4 144.6(5) . .
W2 O8 K2 108.9(4) . .
W4 O8 K2 103.5(3) . .
W3 O9 K6 113.9(5) . 3_766
Si1 O10 W4 128.9(5) . .
Si1 O10 W3 127.6(5) . .
W4 O10 W3 92.7(3) . .
Si1 O10 Na3 89.3(4) . .
W4 O10 Na3 84.5(3) . .
W3 O10 Na3 130.0(4) . .
W3 O11 W4 116.5(5) . .
W3 O11 K2 105.5(4) . .
W4 O11 K2 109.0(4) . .
W3 O11 K6 93.1(4) . 3_766
W4 O11 K6 150.2(5) . 3_766
K2 O11 K6 55.4(3) . 3_766
W3 O12 Co2 143.1(5) . .
W4 O13 Co2 157.6(6) . 3_666
W4 O14 W4 161.1(7) . 4_565
W4 O14 Na3 87.4(4) . .
W4 O14 Na3 87.4(4) 4_565 .
W4 O15 Na3 99.1(4) . .
W4 O15 K6 131.9(5) . 1_455
Na3 O15 K6 95.0(4) . 1_455
Co1 O16 Na3 97.0(4) . .
Si1 O17 Co1 117.1(6) . .
Si1 O17 W5 125.9(4) . .
Co1 O17 W5 94.2(4) . .
Si1 O17 W5 125.9(4) . 4_565
Co1 O17 W5 94.2(4) . 4_565
W5 O17 W5 91.1(4) . 4_565
W6 O18 W5 142.6(5) . .
W6 O18 Co1 107.9(4) . .
W5 O18 Co1 107.3(4) . .
Co2 O19 Na1 114.0(4) . .
Co2 O21 K2 123.2(4) . 3_666
Co2 O21 K6 154.2(5) . 1_455
K2 O21 K6 55.5(3) 3_666 1_455
W7 O22 Co2 158.8(5) . .
W5 O23 W5 122.8(7) 4_565 .
W5 O24 Na2 151.1(5) . .
Si2 O25 Co1 117.7(7) . .
Si2 O25 W6 125.5(4) . .
Co1 O25 W6 94.4(4) . .
Si2 O25 W6 125.5(4) . 4_565
Co1 O25 W6 94.4(4) . 4_565
W6 O25 W6 91.0(4) . 4_565
W6 O26 W6 121.0(7) 4_565 .
W6 O27 K5 138.9(5) . 3_766
W6 O27 K4 107.3(6) . 1_656
K5 O27 K4 60.6(5) 3_766 1_656
W6 O27 K4 111.7(6) . 3_666
K5 O27 K4 108.9(5) 3_766 3_666
K4 O27 K4 96.8(5) 1_656 3_666
W6 O28 W9 148.1(5) . .
W6 O28 K4 92.7(5) . 1_656
W9 O28 K4 115.5(5) . 1_656
W7 O29 W6 153.9(5) . .
Si2 O30 W8 125.7(5) . .
Si2 O30 W7 128.8(5) . .
W8 O30 W7 93.2(3) . .
W7 O31 K5 117.4(5) . 1_556
W7 O31 K4 109.2(5) . 3_666
K5 O31 K4 56.2(4) 1_556 3_666
W9 O32 W7 154.0(5) . .
W9 O32 K1 109.6(4) . 1_556
W7 O32 K1 94.9(3) . 1_556
W9 O32 K5 95.4(4) . 1_556
W7 O32 K5 95.4(3) . 1_556
K1 O32 K5 84.9(3) 1_556 1_556
W7 O33 W8 118.0(5) . .
W7 O33 K1 105.8(4) . 1_556
W8 O33 K1 112.2(4) . 1_556
W8 O35 W8 156.7(7) . 4_565
W8 O36 Na2 130.5(5) . 1_455
W8 O36 K5 135.0(5) . 3_666
Na2 O36 K5 90.0(4) 1_455 3_666
Si2 O37 W9 124.6(4) . .
Si2 O37 W9 124.6(4) . 4_565
W9 O37 W9 94.1(4) . 4_565
Si2 O37 W10 119.8(6) . .
W9 O37 W10 92.6(4) . .
W9 O37 W10 92.6(4) 4_565 .
W10 O38 W8 146.5(5) . .
W10 O38 K1 114.5(4) . 1_556
W8 O38 K1 97.2(3) . 1_556
W9 O39 W9 120.5(7) 4_565 .
W9 O40 Na2 150.2(5) . 3_767
W9 O40 K5 108.5(5) . 1_556
Na2 O40 K5 91.3(4) 3_767 1_556
W9 O41 W10 119.0(5) . .
W9 O41 K1 94.6(3) . 1_556
W10 O41 K1 99.0(3) . 1_556
W10 O42 Na1 157.5(8) . 3_667
W5 O43 W3 154.5(5) . .
Na2 O1W K2 133.0(5) . 3_766
Na3 O4W K3 119.4(7) 1_655 .
Na3 O4W K6 87.5(5) 1_655 4_565
K3 O4W K6 43.6(3) . 4_565
Na3 O4W K6 87.5(5) 1_655 .
K3 O4W K6 43.6(3) . .
K6 O4W K6 62.1(5) 4_565 .
K5 O9W K4 72.6(9) . 3_665
K5 O9W Na1 157.0(13) . 1_554
K4 O9W Na1 112.4(11) 3_665 1_554
K6 O10W K6 65.2(8) 1_455 4_465
K4 O11W K4 127.0(17) 2_656 3_666
K4 O11W Na1 112.0(9) 2_656 .
K4 O11W Na1 112.0(9) 3_666 .
O10 Si1 O10 111.1(7) 4_565 .
O10 Si1 O17 110.3(4) 4_565 .
O10 Si1 O17 110.3(4) . .
O10 Si1 O5 108.8(4) 4_565 .
O10 Si1 O5 108.8(4) . .
O17 Si1 O5 107.3(7) . .
O10 Si1 Na3 59.7(3) 4_565 .
O10 Si1 Na3 59.7(3) . .
O17 Si1 Na3 101.2(5) . .
O5 Si1 Na3 151.5(5) . .
O25 Si2 O30 109.2(4) . 4_565
O25 Si2 O30 109.2(4) . .
O30 Si2 O30 114.0(7) 4_565 .
O25 Si2 O37 106.4(7) . .
O30 Si2 O37 108.9(4) 4_565 .
O30 Si2 O37 108.9(4) . .
O1 W1 O6 103.1(4) . .
O1 W1 O3 98.8(4) . .
O6 W1 O3 92.1(4) . .
O1 W1 O2 98.9(5) . .
O6 W1 O2 157.5(4) . .
O3 W1 O2 89.1(5) . .
O1 W1 O4 100.1(4) . .
O6 W1 O4 86.2(4) . .
O3 W1 O4 161.0(4) . .
O2 W1 O4 85.4(5) . .
O1 W1 O5 169.4(4) . .
O6 W1 O5 86.0(4) . .
O3 W1 O5 75.1(4) . .
O2 W1 O5 72.7(4) . .
O4 W1 O5 85.9(4) . .
O1 W1 K2 87.0(3) . .
O6 W1 K2 47.7(3) . .
O3 W1 K2 50.2(3) . .
O2 W1 K2 139.3(4) . .
O4 W1 K2 133.4(3) . .
O5 W1 K2 95.3(3) . .
O1 W1 K3 66.7(3) . .
O6 W1 K3 162.2(3) . .
O3 W1 K3 103.5(3) . .
O2 W1 K3 33.8(3) . .
O4 W1 K3 81.7(3) . .
O5 W1 K3 105.9(2) . .
K2 W1 K3 140.74(15) . .
O7 W2 O8 102.3(4) . 4_565
O7 W2 O8 102.3(4) . .
O8 W2 O8 94.3(6) 4_565 .
O7 W2 O3 97.9(4) . .
O8 W2 O3 158.7(4) 4_565 .
O8 W2 O3 88.0(4) . .
O7 W2 O3 97.9(4) . 4_565
O8 W2 O3 88.0(4) 4_565 4_565
O8 W2 O3 158.7(4) . 4_565
O3 W2 O3 82.5(5) . 4_565
O7 W2 O5 165.6(5) . .
O8 W2 O5 87.4(4) 4_565 .
O8 W2 O5 87.4(4) . .
O3 W2 O5 71.5(3) . .
O3 W2 O5 71.5(3) 4_565 .
O7 W2 K2 87.25(5) . 4_565
O8 W2 K2 44.1(3) 4_565 4_565
O8 W2 K2 138.2(3) . 4_565
O3 W2 K2 131.4(3) . 4_565
O3 W2 K2 49.0(3) 4_565 4_565
O5 W2 K2 92.59(5) . 4_565
O7 W2 K2 87.25(5) . .
O8 W2 K2 138.2(3) 4_565 .
O8 W2 K2 44.1(3) . .
O3 W2 K2 49.0(3) . .
O3 W2 K2 131.4(3) 4_565 .
O5 W2 K2 92.59(5) . .
K2 W2 K2 174.46(10) 4_565 .
O9 W3 O12 102.4(4) . .
O9 W3 O11 98.1(4) . .
O12 W3 O11 97.4(4) . .
O9 W3 O43 100.6(4) . .
O12 W3 O43 90.9(4) . .
O11 W3 O43 157.4(4) . .
O9 W3 O6 93.1(4) . .
O12 W3 O6 163.5(4) . .
O11 W3 O6 85.9(4) . .
O43 W3 O6 80.6(4) . .
O9 W3 O10 169.5(4) . .
O12 W3 O10 85.0(4) . .
O11 W3 O10 73.3(4) . .
O43 W3 O10 86.6(3) . .
O6 W3 O10 80.5(3) . .
O9 W3 K2 79.4(3) . .
O12 W3 K2 141.8(3) . .
O11 W3 K2 45.4(3) . .
O43 W3 K2 126.7(3) . .
O6 W3 K2 46.6(2) . .
O10 W3 K2 90.2(2) . .
O9 W3 K6 42.2(4) . 3_766
O12 W3 K6 115.0(3) . 3_766
O11 W3 K6 57.3(3) . 3_766
O43 W3 K6 136.4(3) . 3_766
O6 W3 K6 80.4(3) . 3_766
O10 W3 K6 127.9(3) . 3_766
K2 W3 K6 43.67(18) . 3_766
O13 W4 O15 103.1(4) . .
O13 W4 O14 98.3(5) . .
O15 W4 O14 93.6(5) . .
O13 W4 O11 99.4(4) . .
O15 W4 O11 99.0(4) . .
O14 W4 O11 155.3(5) . .
O13 W4 O8 89.3(4) . .
O15 W4 O8 167.0(4) . .
O14 W4 O8 80.3(4) . .
O11 W4 O8 82.9(4) . .
O13 W4 O10 169.6(4) . .
O15 W4 O10 86.6(4) . .
O14 W4 O10 84.6(4) . .
O11 W4 O10 75.1(4) . .
O8 W4 O10 81.4(3) . .
O13 W4 Na3 135.6(3) . .
O15 W4 Na3 49.2(3) . .
O14 W4 Na3 57.9(4) . .
O11 W4 Na3 116.8(3) . .
O8 W4 Na3 118.5(3) . .
O10 W4 Na3 54.1(3) . .
O13 W4 K2 80.9(3) . .
O15 W4 K2 141.3(3) . .
O14 W4 K2 124.3(4) . .
O11 W4 K2 43.1(3) . .
O8 W4 K2 44.1(2) . .
O10 W4 K2 89.2(2) . .
Na3 W4 K2 143.30(16) . .
O24 W5 O43 102.2(4) . .
O24 W5 O4 100.8(4) . .
O43 W5 O4 87.8(4) . .
O24 W5 O23 99.9(5) . .
O43 W5 O23 157.8(4) . .
O4 W5 O23 89.9(5) . .
O24 W5 O18 97.5(4) . .
O43 W5 O18 87.6(4) . .
O4 W5 O18 161.6(4) . .
O23 W5 O18 87.6(5) . .
O24 W5 O17 171.5(4) . .
O43 W5 O17 84.8(3) . .
O4 W5 O17 84.2(4) . .
O23 W5 O17 73.0(4) . .
O18 W5 O17 77.7(4) . .
O27 W6 O28 100.9(4) . .
O27 W6 O29 103.1(4) . .
O28 W6 O29 89.2(4) . .
O27 W6 O26 98.6(5) . .
O28 W6 O26 91.3(5) . .
O29 W6 O26 157.8(4) . .
O27 W6 O18 97.1(4) . .
O28 W6 O18 162.1(4) . .
O29 W6 O18 86.3(4) . .
O26 W6 O18 86.5(5) . .
O27 W6 O25 170.8(4) . .
O28 W6 O25 84.8(4) . .
O29 W6 O25 84.0(3) . .
O26 W6 O25 73.9(4) . .
O18 W6 O25 77.5(4) . .
O27 W6 K4 47.8(4) . 1_656
O28 W6 K4 59.0(4) . 1_656
O29 W6 K4 120.8(4) . 1_656
O26 W6 K4 77.8(5) . 1_656
O18 W6 K4 137.2(4) . 1_656
O25 W6 K4 133.0(4) . 1_656
O27 W6 K4 45.4(4) . 3_666
O28 W6 K4 88.4(4) . 3_666
O29 W6 K4 59.3(4) . 3_666
O26 W6 K4 142.9(4) . 3_666
O18 W6 K4 104.1(4) . 3_666
O25 W6 K4 142.9(4) . 3_666
K4 W6 K4 70.4(4) 1_656 3_666
O31 W7 O22 101.7(4) . .
O31 W7 O29 103.5(4) . .
O22 W7 O29 94.3(4) . .
O31 W7 O33 98.2(4) . .
O22 W7 O33 94.6(4) . .
O29 W7 O33 154.2(4) . .
O31 W7 O32 90.3(4) . .
O22 W7 O32 167.9(4) . .
O29 W7 O32 81.8(4) . .
O33 W7 O32 84.5(4) . .
O31 W7 O30 166.5(4) . .
O22 W7 O30 88.9(4) . .
O29 W7 O30 83.7(3) . .
O33 W7 O30 72.4(4) . .
O32 W7 O30 79.4(3) . .
O31 W7 K1 73.6(3) . 1_556
O22 W7 K1 134.0(3) . 1_556
O29 W7 K1 131.6(3) . 1_556
O33 W7 K1 43.5(3) . 1_556
O32 W7 K1 50.4(3) . 1_556
O30 W7 K1 93.1(2) . 1_556
O31 W7 K5 40.0(4) . 1_556
O22 W7 K5 137.5(3) . 1_556
O29 W7 K5 82.3(3) . 1_556
O33 W7 K5 106.6(3) . 1_556
O32 W7 K5 53.6(3) . 1_556
O30 W7 K5 132.3(2) . 1_556
K1 W7 K5 64.58(10) 1_556 1_556
O36 W8 O34 101.8(5) . .
O36 W8 O35 101.2(5) . .
O34 W8 O35 93.7(5) . .
O36 W8 O33 95.6(4) . .
O34 W8 O33 96.5(4) . .
O35 W8 O33 158.1(5) . .
O36 W8 O38 90.9(4) . .
O34 W8 O38 167.3(4) . .
O35 W8 O38 82.4(5) . .
O33 W8 O38 83.5(4) . .
O36 W8 O30 168.4(4) . .
O34 W8 O30 85.8(4) . .
O35 W8 O30 86.9(4) . .
O33 W8 O30 74.6(3) . .
O38 W8 O30 81.9(3) . .
O36 W8 K1 77.5(4) . 1_556
O34 W8 K1 134.3(3) . 1_556
O35 W8 K1 131.7(4) . 1_556
O33 W8 K1 39.5(3) . 1_556
O38 W8 K1 49.7(3) . 1_556
O30 W8 K1 90.9(2) . 1_556
O40 W9 O32 101.9(4) . .
O40 W9 O41 100.2(4) . .
O32 W9 O41 93.9(4) . .
O40 W9 O39 99.9(5) . .
O32 W9 O39 157.5(5) . .
O41 W9 O39 87.6(5) . .
O40 W9 O28 99.4(4) . .
O32 W9 O28 85.6(4) . .
O41 W9 O28 160.0(4) . .
O39 W9 O28 85.5(5) . .
O40 W9 O37 171.3(4) . .
O32 W9 O37 86.1(4) . .
O41 W9 O37 75.4(4) . .
O39 W9 O37 72.6(4) . .
O28 W9 O37 84.6(4) . .
O40 W9 K1 87.1(3) . 1_556
O32 W9 K1 43.9(3) . 1_556
O41 W9 K1 56.0(3) . 1_556
O39 W9 K1 143.6(4) . 1_556
O28 W9 K1 128.9(3) . 1_556
O37 W9 K1 96.4(3) . 1_556
O40 W9 K5 47.0(3) . 1_556
O32 W9 K5 56.8(3) . 1_556
O41 W9 K5 112.8(3) . 1_556
O39 W9 K5 142.1(4) . 1_556
O28 W9 K5 83.5(3) . 1_556
O37 W9 K5 141.6(2) . 1_556
K1 W9 K5 64.46(11) 1_556 1_556
O42 W10 O38 103.9(4) . 4_565
O42 W10 O38 103.9(4) . .
O38 W10 O38 93.6(6) 4_565 .
O42 W10 O41 97.3(4) . .
O38 W10 O41 157.5(4) 4_565 .
O38 W10 O41 88.3(4) . .
O42 W10 O41 97.3(4) . 4_565
O38 W10 O41 88.3(4) 4_565 4_565
O38 W10 O41 157.5(4) . 4_565
O41 W10 O41 81.7(5) . 4_565
O42 W10 O37 166.3(6) . .
O38 W10 O37 85.3(3) 4_565 .
O38 W10 O37 85.3(3) . .
O41 W10 O37 72.6(3) . .
O41 W10 O37 72.6(3) 4_565 .
O42 W10 K1 89.63(3) . 2_646
O38 W10 K1 41.2(3) 4_565 2_646
O38 W10 K1 134.8(3) . 2_646
O41 W10 K1 133.2(3) . 2_646
O41 W10 K1 51.5(3) 4_565 2_646
O37 W10 K1 90.903(17) . 2_646
O42 W10 K1 89.63(3) . 1_556
O38 W10 K1 134.8(3) 4_565 1_556
O38 W10 K1 41.2(3) . 1_556
O41 W10 K1 51.5(3) . 1_556
O41 W10 K1 133.2(3) 4_565 1_556
O37 W10 K1 90.903(17) . 1_556
K1 W10 K1 175.37(2) 2_646 1_556

loop_
_geom_bond_atom_site_label_1
_geom_bond_atom_site_label_2
_geom_bond_distance
_geom_bond_site_symmetry_2
Co1 O16 2.089(9) 4_565
Co1 O16 2.089(9) .
Co1 O18 2.096(9) .
Co1 O18 2.096(9) 4_565
Co1 O17 2.127(12) .
Co1 O25 2.128(13) .
Co1 Na3 3.423(10) .
Co2 O12 2.046(9) .
Co2 O13 2.064(10) 3_666
Co2 O22 2.071(10) .
Co2 O19 2.098(10) .
Co2 O21 2.111(10) .
Co2 O20 2.121(10) .
K1 O33 2.621(10) 3_666
K1 O33 2.621(10) 1_554
K1 O32 2.834(9) 3_666
K1 O32 2.834(9) 1_554
K1 O38 2.929(9) 1_554
K1 O38 2.929(9) 3_666
K1 O41 3.205(9) 3_666
K1 O41 3.205(9) 1_554
K1 W7 3.6646(6) 3_666
K1 W7 3.6646(6) 1_554
K1 W8 3.8121(6) 3_666
K1 W8 3.8121(6) 1_554
K2 O1 2.695(10) 3_766
K2 O1W 2.755(11) 3_766
K2 O21 2.795(9) 3_666
K2 O8 2.795(10) .
K2 O11 2.824(10) .
K2 O6 2.828(9) .
K2 K6 2.868(12) 3_766
K2 O3 2.903(10) .
K2 W1 3.722(3) .
K2 W2 3.802(3) .
K2 W3 3.818(3) .
K2 W4 3.905(3) .
K3 K6 2.301(12) 4_565
K3 K6 2.301(12) .
K3 O3W 2.40(2) .
K3 O2 2.412(15) .
K3 O4W 2.499(18) .
K3 W1 3.770(8) 4_565
K3 W1 3.770(8) .
K3 Na3 4.098(12) 1_655
K3 K2 4.296(3) 3_766
K3 K2 4.296(3) 2_746
K4 O11W 2.64(3) 3_666
K4 O9W 2.65(4) 3_665
K4 O8W 2.79(2) .
K4 K5 2.97(2) 3_665
K4 O27 3.033(19) 1_454
K4 O27 3.14(2) 3_666
K4 O31 3.33(2) 3_666
K4 O28 3.35(2) 1_454
K4 W6 3.907(16) 1_454
K4 W6 4.102(18) 3_666
K4 Na1 4.51(2) 3_666
K4 K4 4.62(4) 3_565
K5 O13W 2.13(2) .
K5 O9W 2.35(3) .
K5 O27 2.839(12) 3_766
K5 O36 2.913(13) 3_666
K5 O31 2.931(13) 1_554
K5 K4 2.97(2) 3_665
K5 O40 3.000(12) 1_554
K5 O32 3.270(12) 1_554
K5 Na2 3.850(10) 3_766
K5 W9 3.893(8) 1_554
K5 W7 4.046(8) 1_554
K6 O15 2.774(13) 1_655
K6 O9 2.859(15) 3_766
K6 K2 2.868(12) 3_766
K6 O10W 3.19(3) 1_655
K6 O1 3.201(14) .
K6 O11 3.279(14) 3_766
K6 O21 3.288(15) 1_655
K6 O4W 3.336(17) .
K6 K6 3.44(2) 4_565
K6 W3 3.890(11) 3_766
K6 Na3 3.940(13) 1_655
Na1 O42 2.755(16) 3_667
Na1 O9W 2.77(3) 4_576
Na1 O9W 2.77(3) 1_556
Na1 O11W 2.79(4) .
Na1 O19 2.849(12) .
Na1 O19 2.849(12) 4_575
Na1 K4 4.51(2) 2_656
Na1 K4 4.51(2) 3_666
Na2 O6W 2.344(16) .
Na2 O40 2.348(12) 3_767
Na2 O24 2.401(12) .
Na2 O1W 2.414(13) .
Na2 O36 2.519(12) 1_655
Na2 O2W 2.561(13) .
Na2 K5 3.850(10) 3_766
Na3 O4W 2.247(17) 1_455
Na3 O16 2.469(12) .
Na3 O16 2.469(12) 4_565
Na3 O15 2.566(11) 4_565
Na3 O15 2.566(11) .
Na3 O10 2.723(11) .
Na3 O10 2.723(11) 4_565
Na3 O14 2.838(16) .
Na3 Si1 3.155(9) .
Na3 W4 3.345(7) 4_565
Na3 W4 3.345(7) .
O1 W1 1.734(10) .
O1 K2 2.695(10) 3_766
O2 W1 1.942(6) 4_565
O2 W1 1.942(6) .
O3 W1 1.889(9) .
O3 W2 2.051(9) .
O4 W5 1.877(9) .
O4 W1 1.990(9) .
O5 Si1 1.646(13) .
O5 W1 2.304(8) .
O5 W1 2.304(8) 4_565
O5 W2 2.339(13) .
O6 W1 1.856(8) .
O6 W3 2.064(8) .
O7 W2 1.742(13) .
O8 W2 1.825(9) .
O8 W4 2.152(9) .
O9 W3 1.724(10) .
O9 K6 2.859(15) 3_766
O10 Si1 1.626(9) .
O10 W4 2.223(9) .
O10 W3 2.302(9) .
O11 W3 1.922(9) .
O11 W4 1.930(9) .
O11 K6 3.279(14) 3_766
O12 W3 1.793(9) .
O13 W4 1.756(9) .
O13 Co2 2.064(10) 3_666
O14 W4 1.904(2) .
O14 W4 1.904(2) 4_565
O15 W4 1.777(9) .
O15 K6 2.774(13) 1_455
O17 Si1 1.627(13) .
O17 W5 2.353(8) .
O17 W5 2.353(8) 4_565
O18 W6 1.973(9) .
O18 W5 1.983(9) .
O21 K2 2.795(9) 3_666
O21 K6 3.288(15) 1_455
O22 W7 1.754(10) .
O23 W5 1.912(6) 4_565
O23 W5 1.912(6) .
O24 W5 1.708(10) .
O25 Si2 1.631(13) .
O25 W6 2.350(8) .
O25 W6 2.350(8) 4_565
O26 W6 1.926(6) 4_565
O26 W6 1.926(6) .
O27 W6 1.721(9) .
O27 K5 2.839(12) 3_766
O27 K4 3.033(19) 1_656
O27 K4 3.14(2) 3_666
O28 W6 1.855(9) .
O28 W9 1.995(9) .
O28 K4 3.35(2) 1_656
O29 W7 1.907(8) .
O29 W6 1.907(9) .
O30 Si2 1.634(9) .
O30 W8 2.247(9) .
O30 W7 2.343(9) .
O31 W7 1.749(11) .
O31 K5 2.931(13) 1_556
O31 K4 3.33(2) 3_666
O32 W9 1.829(9) .
O32 W7 2.095(10) .
O32 K1 2.834(9) 1_556
O32 K5 3.270(12) 1_556
O33 W7 1.946(9) .
O33 W8 1.948(9) .
O33 K1 2.621(10) 1_556
O34 W8 1.756(9) .
O35 W8 1.913(3) .
O35 W8 1.913(3) 4_565
O36 W8 1.730(10) .
O36 Na2 2.519(12) 1_455
O36 K5 2.913(13) 3_666
O37 Si2 1.657(13) .
O37 W9 2.317(8) .
O37 W9 2.317(8) 4_565
O37 W10 2.352(12) .
O38 W10 1.830(10) .
O38 W8 2.099(9) .
O38 K1 2.929(9) 1_556
O39 W9 1.953(7) 4_565
O39 W9 1.953(7) .
O40 W9 1.706(10) .
O40 Na2 2.348(12) 3_767
O40 K5 3.000(12) 1_556
O41 W9 1.899(9) .
O41 W10 2.019(10) .
O41 K1 3.205(9) 1_556
O42 W10 1.740(13) .
O42 Na1 2.755(16) 3_667
O43 W5 1.870(9) .
O43 W3 1.940(9) .
O1W K2 2.755(11) 3_766
O4W Na3 2.247(17) 1_655
O4W K6 3.336(17) 4_565
O9W K4 2.65(4) 3_665
O9W Na1 2.77(3) 1_554
O10W K6 3.19(3) 1_455
O10W K6 3.19(3) 4_465
O11W K4 2.64(3) 2_656
O11W K4 2.64(3) 3_666
Si1 O10 1.626(9) 4_565
Si2 O30 1.634(9) 4_565
W2 O8 1.825(9) 4_565
W2 O3 2.051(9) 4_565
W2 K2 3.802(3) 4_565
W3 K6 3.890(11) 3_766
W6 K4 3.907(16) 1_656
W6 K4 4.102(18) 3_666
W7 K1 3.6646(6) 1_556
W7 K5 4.046(8) 1_556
W8 K1 3.8121(6) 1_556
W9 K1 3.8534(6) 1_556
W9 K5 3.893(8) 1_556
W10 O38 1.830(10) 4_565
W10 O41 2.019(10) 4_565
W10 K1 4.0462(4) 2_646
W10 K1 4.0462(4) 1_556
